data_7705524
loop_
_publ_author_name
'Guk, Dmitry'
'Naumov, Alexei'
'Krasnovskaya, Olga'
'Tafeenko, Viktor'
'Moiseeeva, Anna'
'Pergushov, Vladimir'
'Melnikov, Michail'
'Zyk, Nikolai'
'Majouga, Alexander'
'Belolglazkina, Elena'

_publ_section_title
;
 Three types of copper derivatives formed by
 CuCl<sub>2</sub>&#x00B7;2H<sub>2</sub>O interaction with
 (<i>Z</i>)-3-aryl-2-(methylthio)-5-(pyridine-2-ylmethylene)-3,5-dihydro-4<i>H</i>-imidazol-4-ones.
;
_journal_issue 41
_journal_name_full 'Dalton transactions (Cambridge, England : 2003)'
_journal_page_first 14528
_journal_page_last 14535
_journal_paper_doi 10.1039/d0dt02817g
_journal_volume 49
_journal_year 2020
_chemical_formula_moiety 'C16 H13 Cl2 Cu1 F1 N3 O1 S1'
_chemical_formula_sum 'C16 H13 Cl2 Cu F N3 O S'
_chemical_formula_weight 448.80
_space_group_crystal_system monoclinic
_space_group_IT_number 14
_space_group_name_Hall '-P 2yn'
_space_group_name_H-M_alt 'P 1 21/n 1'
_atom_sites_solution_hydrogens mixed
_audit_creation_method SHELXL-2014/7
_audit_update_record
;
2020-05-10 deposited with the CCDC.	2020-09-24 downloaded from the CCDC.
;
_cell_angle_alpha 90
_cell_angle_beta 108.304(2)
_cell_angle_gamma 90
_cell_formula_units_Z 4
_cell_length_a 10.7555(3)
_cell_length_b 11.7896(3)
_cell_length_c 15.2935(5)
_cell_measurement_reflns_used 3892
_cell_measurement_temperature 295(2)
_cell_measurement_theta_max 60.5
_cell_measurement_theta_min 4.5
_cell_volume 1841.14(9)
_computing_structure_refinement 'SHELXL-2014/7 (Sheldrick, 2014)'
_diffrn_ambient_temperature 295
_diffrn_detector Pilatus100K
_diffrn_detector_area_resol_mean 5.81
_diffrn_detector_type STOE
_diffrn_measured_fraction_theta_full 0.980
_diffrn_measured_fraction_theta_max 0.980
_diffrn_measurement_device_type STOE
_diffrn_measurement_method 'rotation method'
_diffrn_radiation_collimation 'focusing mirrors'
_diffrn_radiation_monochromator none
_diffrn_radiation_polarisn_norm 0
_diffrn_radiation_type 'Cu K\a'
_diffrn_radiation_wavelength 1.54186
_diffrn_reflns_av_R_equivalents 0.0438
_diffrn_reflns_av_unetI/netI 0.0450
_diffrn_reflns_Laue_measured_fraction_full 0.980
_diffrn_reflns_Laue_measured_fraction_max 0.980
_diffrn_reflns_limit_h_max 12
_diffrn_reflns_limit_h_min -12
_diffrn_reflns_limit_k_max 8
_diffrn_reflns_limit_k_min -13
_diffrn_reflns_limit_l_max 18
_diffrn_reflns_limit_l_min -17
_diffrn_reflns_number 21916
_diffrn_reflns_point_group_measured_fraction_full 0.980
_diffrn_reflns_point_group_measured_fraction_max 0.980
_diffrn_reflns_theta_full 67.686
_diffrn_reflns_theta_max 67.868
_diffrn_reflns_theta_min 4.443
_diffrn_source 'Cu GeniX 3D'
_diffrn_source_current 0.600
_diffrn_source_power 0.030
_diffrn_source_voltage 50
_exptl_absorpt_coefficient_mu 5.581
_exptl_absorpt_correction_T_max 0.715
_exptl_absorpt_correction_T_min 0.344
_exptl_absorpt_correction_type multi-scan
_exptl_absorpt_process_details
;
[c.f. r.h. blessing, acta cryst. (1995), a51, 33-38]
;
_exptl_crystal_colour YELLOW
_exptl_crystal_density_diffrn 1.616
_exptl_crystal_description BLOCK
_exptl_crystal_F_000 904
_exptl_crystal_size_max .21
_exptl_crystal_size_mid .14
_exptl_crystal_size_min .12
_refine_diff_density_max 0.542
_refine_diff_density_min -0.274
_refine_diff_density_rms 0.053
_refine_ls_extinction_coef 0.00057(12)
_refine_ls_extinction_expression Fc^*^=kFc[1+0.001xFc^2^\l^3^/sin(2\q)]^-1/4^
_refine_ls_extinction_method 'SHELXL-2014/7 (Sheldrick 2014'
_refine_ls_goodness_of_fit_ref 0.921
_refine_ls_hydrogen_treatment mixed
_refine_ls_matrix_type full
_refine_ls_number_parameters 232
_refine_ls_number_reflns 3266
_refine_ls_number_restraints 0
_refine_ls_restrained_S_all 0.921
_refine_ls_R_factor_all 0.0711
_refine_ls_R_factor_gt 0.0378
_refine_ls_shift/su_max 0.001
_refine_ls_shift/su_mean 0.000
_refine_ls_structure_factor_coef Fsqd
_refine_ls_weighting_details 'w=1/[\s^2^(Fo^2^)+(0.0610P)^2^] where P=(Fo^2^+2Fc^2^)/3'
_refine_ls_weighting_scheme calc
_refine_ls_wR_factor_gt 0.0979
_refine_ls_wR_factor_ref 0.1078
_reflns_Friedel_coverage 0.000
_reflns_number_gt 1976
_reflns_number_total 3266
_reflns_threshold_expression 'I > 2\s(I)'
_cod_data_source_file d0dt02817g2.cif
_cod_data_source_block 4FSME_YEL
_cod_depositor_comments 'Adding full bibliography for 7705524--7705528.cif.'
_cod_original_sg_symbol_H-M 'P 21/n'
_cod_original_formula_sum 'C16 H13 Cl2 Cu1 F1 N3 O1 S1'
_cod_database_code 7705524
_shelx_shelxl_version_number 2014/7
_shelx_space_group_comment
;
The symmetry employed for this shelxl refinement is uniquely defined
by the following loop, which should always be used as a source of
symmetry information in preference to the above space-group names.
They are only intended as comments.
;

loop_
_space_group_symop_operation_xyz
'x, y, z'
'-x+1/2, y+1/2, -z+1/2'
'-x, -y, -z'
'x-1/2, -y-1/2, z-1/2'

loop_
_atom_site_label
_atom_site_type_symbol
_atom_site_fract_x
_atom_site_fract_y
_atom_site_fract_z
_atom_site_U_iso_or_equiv
_atom_site_adp_type
_atom_site_occupancy
_atom_site_site_symmetry_order
_atom_site_calc_flag
_atom_site_refinement_flags_posn
_atom_site_refinement_flags_adp
_atom_site_refinement_flags_occupancy
_atom_site_disorder_assembly
_atom_site_disorder_group
Cu1 Cu 0.72794(5) 0.74471(5) 0.65961(4) 0.0681(2) Uani 1 1 d . . . . .
S1 S 0.67548(8) 0.58034(9) 0.88353(6) 0.0675(3) Uani 1 1 d . . . . .
Cl1 Cl 0.92777(9) 0.71248(9) 0.68268(8) 0.0829(3) Uani 1 1 d . . . . .
Cl2 Cl 0.52996(8) 0.77713(9) 0.64387(7) 0.0723(3) Uani 1 1 d . . . . .
O1 O 0.3550(2) 0.4182(2) 0.60350(15) 0.0611(6) Uani 1 1 d . . . . .
F1 F 0.13037(19) 0.5969(2) 0.92292(15) 0.0949(8) Uani 1 1 d . . . . .
N1 N 0.8554(3) 0.4281(3) 0.6365(2) 0.0563(8) Uani 1 1 d . . . . .
N2 N 0.6840(2) 0.4860(2) 0.72463(16) 0.0463(6) Uani 1 1 d . . . . .
N3 N 0.4825(2) 0.5007(2) 0.73974(17) 0.0460(6) Uani 1 1 d . . . . .
C2 C 0.9801(3) 0.4256(3) 0.6371(3) 0.0670(10) Uani 1 1 d . . . . .
H2 H 1.0463 0.4538 0.6873 0.080 Uiso 1 1 calc R U . . .
C3 C 1.0093(4) 0.3814(3) 0.5637(3) 0.0679(11) Uani 1 1 d . . . . .
H3 H 1.0954 0.3788 0.5630 0.081 Uiso 1 1 calc R U . . .
C4 C 0.9092(4) 0.3407(3) 0.4908(3) 0.0703(11) Uani 1 1 d . . . . .
H4 H 0.9276 0.3102 0.4402 0.084 Uiso 1 1 calc R U . . .
C5 C 0.7818(3) 0.3445(3) 0.4917(2) 0.0599(9) Uani 1 1 d . . . . .
H5 H 0.7145 0.3169 0.4419 0.072 Uiso 1 1 calc R U . . .
C6 C 0.7544(3) 0.3899(3) 0.5672(2) 0.0484(8) Uani 1 1 d . . . . .
C7 C 0.6232(3) 0.3966(3) 0.5747(2) 0.0478(8) Uani 1 1 d . . . . .
H7 H 0.5545 0.3683 0.5261 0.057 Uiso 1 1 calc R U . . .
C8 C 0.5940(3) 0.4405(3) 0.6464(2) 0.0438(7) Uani 1 1 d . . . . .
C9 C 0.4597(3) 0.4478(3) 0.6551(2) 0.0476(8) Uani 1 1 d . . . . .
C10 C 0.6157(3) 0.5200(3) 0.7773(2) 0.0456(8) Uani 1 1 d . . . . .
C11 C 0.3871(3) 0.5261(3) 0.7849(2) 0.0473(8) Uani 1 1 d . . . . .
C12 C 0.3353(3) 0.4388(3) 0.8228(2) 0.0646(9) Uani 1 1 d . . . . .
H12 H 0.3600 0.3642 0.8174 0.078 Uiso 1 1 calc R U . . .
C13 C 0.2470(4) 0.4630(4) 0.8687(3) 0.0750(11) Uani 1 1 d . . . . .
H13 H 0.2112 0.4055 0.8949 0.090 Uiso 1 1 calc R U . . .
C14 C 0.2136(3) 0.5734(4) 0.8746(2) 0.0633(10) Uani 1 1 d . . . . .
C15 C 0.2594(3) 0.6595(4) 0.8361(2) 0.0692(11) Uani 1 1 d . . . . .
H15 H 0.2324 0.7336 0.8407 0.083 Uiso 1 1 calc R U . . .
C16 C 0.3478(3) 0.6354(3) 0.7892(2) 0.0640(10) Uani 1 1 d . . . . .
H16 H 0.3800 0.6933 0.7610 0.077 Uiso 1 1 calc R U . . .
C17 C 0.8480(3) 0.5809(3) 0.8976(2) 0.0646(10) Uani 1 1 d . . . . .
H17A H 0.8780 0.5043 0.8969 0.097 Uiso 1 1 calc R U . . .
H17B H 0.8947 0.6157 0.9554 0.097 Uiso 1 1 calc R U . . .
H17C H 0.8634 0.6229 0.8482 0.097 Uiso 1 1 calc R U . . .
H1 H 0.842(3) 0.460(3) 0.680(2) 0.048(10) Uiso 1 1 d . . . . .

loop_
_atom_site_aniso_label
_atom_site_aniso_U_11
_atom_site_aniso_U_22
_atom_site_aniso_U_33
_atom_site_aniso_U_23
_atom_site_aniso_U_13
_atom_site_aniso_U_12
Cu1 0.0615(3) 0.0720(4) 0.0794(4) -0.0030(3) 0.0345(3) -0.0030(3)
S1 0.0559(5) 0.0934(8) 0.0591(6) -0.0255(5) 0.0267(4) -0.0044(5)
Cl1 0.0650(5) 0.0796(8) 0.1194(8) -0.0100(6) 0.0507(5) -0.0040(5)
Cl2 0.0590(5) 0.0835(8) 0.0778(7) 0.0016(5) 0.0263(4) -0.0012(4)
O1 0.0490(12) 0.0759(18) 0.0588(14) -0.0096(13) 0.0174(11) -0.0075(12)
F1 0.0755(13) 0.132(2) 0.1021(16) -0.0081(15) 0.0633(12) 0.0063(13)
N1 0.0553(17) 0.066(2) 0.0551(19) -0.0079(16) 0.0285(15) 0.0020(14)
N2 0.0459(13) 0.0522(18) 0.0457(15) -0.0045(13) 0.0214(12) -0.0006(12)
N3 0.0431(13) 0.0511(18) 0.0505(16) -0.0058(13) 0.0241(12) -0.0006(11)
C2 0.058(2) 0.078(3) 0.072(2) -0.003(2) 0.0303(18) 0.0010(18)
C3 0.063(2) 0.071(3) 0.083(3) 0.009(2) 0.042(2) 0.0117(19)
C4 0.085(3) 0.070(3) 0.077(3) -0.001(2) 0.054(2) 0.009(2)
C5 0.076(2) 0.058(3) 0.053(2) -0.0094(18) 0.0308(17) 0.0013(18)
C6 0.0569(18) 0.047(2) 0.0474(19) 0.0036(16) 0.0251(16) 0.0037(15)
C7 0.0518(17) 0.051(2) 0.0441(17) -0.0029(15) 0.0197(14) -0.0003(14)
C8 0.0494(16) 0.041(2) 0.0440(18) 0.0016(15) 0.0186(14) 0.0008(14)
C9 0.0508(18) 0.046(2) 0.051(2) 0.0027(16) 0.0242(16) 0.0000(15)
C10 0.0448(16) 0.048(2) 0.0495(19) -0.0025(15) 0.0228(14) -0.0017(14)
C11 0.0430(15) 0.052(2) 0.0519(19) -0.0017(16) 0.0224(14) 0.0003(14)
C12 0.072(2) 0.054(3) 0.080(2) 0.003(2) 0.0411(19) 0.0005(18)
C13 0.081(2) 0.082(3) 0.081(3) 0.003(2) 0.054(2) -0.012(2)
C14 0.0466(17) 0.087(3) 0.069(2) -0.009(2) 0.0362(17) 0.0029(19)
C15 0.067(2) 0.061(3) 0.093(3) -0.002(2) 0.045(2) 0.0122(18)
C16 0.065(2) 0.056(3) 0.087(3) 0.005(2) 0.0462(19) 0.0029(17)
C17 0.0531(18) 0.083(3) 0.059(2) -0.014(2) 0.0192(16) -0.0027(18)

loop_
_atom_type_symbol
_atom_type_description
_atom_type_scat_dispersion_real
_atom_type_scat_dispersion_imag
_atom_type_scat_source
C C 0.0181 0.0091 'International Tables Vol C Tables 4.2.6.8 and 6.1.1.4'
H H 0.0000 0.0000 'International Tables Vol C Tables 4.2.6.8 and 6.1.1.4'
Cl Cl 0.3639 0.7018 'International Tables Vol C Tables 4.2.6.8 and 6.1.1.4'
Cu Cu -1.9646 0.5888 'International Tables Vol C Tables 4.2.6.8 and 6.1.1.4'
F F 0.0727 0.0534 'International Tables Vol C Tables 4.2.6.8 and 6.1.1.4'
N N 0.0311 0.0180 'International Tables Vol C Tables 4.2.6.8 and 6.1.1.4'
O O 0.0492 0.0322 'International Tables Vol C Tables 4.2.6.8 and 6.1.1.4'
S S 0.3331 0.5567 'International Tables Vol C Tables 4.2.6.8 and 6.1.1.4'

loop_
_geom_angle_atom_site_label_1
_geom_angle_atom_site_label_2
_geom_angle_atom_site_label_3
_geom_angle
_geom_angle_site_symmetry_1
_geom_angle_site_symmetry_3
_geom_angle_publ_flag
Cl1 Cu1 Cl2 177.06(5) . . ?
C10 S1 C17 100.48(15) . . ?
C6 N1 C2 124.1(3) . . ?
C6 N1 H1 119(2) . . ?
C2 N1 H1 116(2) . . ?
C10 N2 C8 105.9(2) . . ?
C10 N3 C9 108.5(2) . . ?
C10 N3 C11 124.7(2) . . ?
C9 N3 C11 126.7(2) . . ?
N1 C2 C3 119.6(3) . . ?
N1 C2 H2 120.2 . . ?
C3 C2 H2 120.2 . . ?
C2 C3 C4 118.6(3) . . ?
C2 C3 H3 120.7 . . ?
C4 C3 H3 120.7 . . ?
C3 C4 C5 120.8(3) . . ?
C3 C4 H4 119.6 . . ?
C5 C4 H4 119.6 . . ?
C4 C5 C6 119.6(3) . . ?
C4 C5 H5 120.2 . . ?
C6 C5 H5 120.2 . . ?
N1 C6 C5 117.3(3) . . ?
N1 C6 C7 119.1(3) . . ?
C5 C6 C7 123.6(3) . . ?
C8 C7 C6 124.8(3) . . ?
C8 C7 H7 117.6 . . ?
C6 C7 H7 117.6 . . ?
C7 C8 N2 125.2(3) . . ?
C7 C8 C9 125.3(3) . . ?
N2 C8 C9 109.4(2) . . ?
O1 C9 N3 126.6(3) . . ?
O1 C9 C8 130.9(3) . . ?
N3 C9 C8 102.5(3) . . ?
N2 C10 N3 113.6(3) . . ?
N2 C10 S1 126.7(2) . . ?
N3 C10 S1 119.7(2) . . ?
C16 C11 C12 120.8(3) . . ?
C16 C11 N3 119.9(3) . . ?
C12 C11 N3 119.3(3) . . ?
C13 C12 C11 119.6(4) . . ?
C13 C12 H12 120.2 . . ?
C11 C12 H12 120.2 . . ?
C14 C13 C12 118.1(3) . . ?
C14 C13 H13 121.0 . . ?
C12 C13 H13 121.0 . . ?
C15 C14 F1 118.7(4) . . ?
C15 C14 C13 123.6(3) . . ?
F1 C14 C13 117.7(3) . . ?
C14 C15 C16 118.5(4) . . ?
C14 C15 H15 120.8 . . ?
C16 C15 H15 120.8 . . ?
C11 C16 C15 119.4(3) . . ?
C11 C16 H16 120.3 . . ?
C15 C16 H16 120.3 . . ?
S1 C17 H17A 109.5 . . ?
S1 C17 H17B 109.5 . . ?
H17A C17 H17B 109.5 . . ?
S1 C17 H17C 109.5 . . ?
H17A C17 H17C 109.5 . . ?
H17B C17 H17C 109.5 . . ?

loop_
_geom_bond_atom_site_label_1
_geom_bond_atom_site_label_2
_geom_bond_distance
_geom_bond_site_symmetry_2
_geom_bond_publ_flag
Cu1 Cl1 2.1005(10) . ?
Cu1 Cl2 2.1015(10) . ?
S1 C10 1.704(3) . ?
S1 C17 1.800(3) . ?
O1 C9 1.206(3) . ?
F1 C14 1.357(3) . ?
N1 C6 1.335(4) . ?
N1 C2 1.339(4) . ?
N1 H1 0.82(3) . ?
N2 C10 1.311(4) . ?
N2 C8 1.389(4) . ?
N3 C10 1.384(4) . ?
N3 C9 1.388(4) . ?
N3 C11 1.437(4) . ?
C2 C3 1.361(5) . ?
C2 H2 0.9300 . ?
C3 C4 1.371(5) . ?
C3 H3 0.9300 . ?
C4 C5 1.374(5) . ?
C4 H4 0.9300 . ?
C5 C6 1.385(4) . ?
C5 H5 0.9300 . ?
C6 C7 1.454(4) . ?
C7 C8 1.336(4) . ?
C7 H7 0.9300 . ?
C8 C9 1.494(4) . ?
C11 C16 1.365(5) . ?
C11 C12 1.380(4) . ?
C12 C13 1.376(5) . ?
C12 H12 0.9300 . ?
C13 C14 1.360(5) . ?
C13 H13 0.9300 . ?
C14 C15 1.343(5) . ?
C15 C16 1.388(4) . ?
C15 H15 0.9300 . ?
C16 H16 0.9300 . ?
C17 H17A 0.9600 . ?
C17 H17B 0.9600 . ?
C17 H17C 0.9600 . ?

loop_
_geom_hbond_atom_site_label_D
_geom_hbond_atom_site_label_H
_geom_hbond_atom_site_label_A
_geom_hbond_distance_DH
_geom_hbond_distance_HA
_geom_hbond_distance_DA
_geom_hbond_angle_DHA
_geom_hbond_site_symmetry_A
C5 H5 Cl2 0.93 2.77 3.638(4) 155.0 3_666
C12 H12 Cl1 0.93 2.90 3.709(4) 146.1 2_646
C13 H13 Cl2 0.93 2.90 3.654(4) 139.2 2_546
C15 H15 O1 0.93 2.62 3.519(4) 163.3 2_556
C16 H16 Cl2 0.93 2.93 3.782(4) 152.5 .
C17 H17A Cl2 0.96 2.99 3.934(4) 168.6 2_646
N1 H1 N2 0.82(3) 2.04(3) 2.691(4) 136(3) .

loop_
_geom_torsion_atom_site_label_1
_geom_torsion_atom_site_label_2
_geom_torsion_atom_site_label_3
_geom_torsion_atom_site_label_4
_geom_torsion
_geom_torsion_site_symmetry_1
_geom_torsion_site_symmetry_2
_geom_torsion_site_symmetry_3
_geom_torsion_site_symmetry_4
_geom_torsion_publ_flag
C6 N1 C2 C3 -0.3(6) . . . . ?
N1 C2 C3 C4 0.1(6) . . . . ?
C2 C3 C4 C5 0.0(6) . . . . ?
C3 C4 C5 C6 -0.1(6) . . . . ?
C2 N1 C6 C5 0.2(5) . . . . ?
C2 N1 C6 C7 179.6(3) . . . . ?
C4 C5 C6 N1 0.0(5) . . . . ?
C4 C5 C6 C7 -179.4(3) . . . . ?
N1 C6 C7 C8 1.1(5) . . . . ?
C5 C6 C7 C8 -179.6(3) . . . . ?
C6 C7 C8 N2 -0.2(5) . . . . ?
C6 C7 C8 C9 -180.0(3) . . . . ?
C10 N2 C8 C7 179.6(3) . . . . ?
C10 N2 C8 C9 -0.6(3) . . . . ?
C10 N3 C9 O1 179.7(3) . . . . ?
C11 N3 C9 O1 3.2(5) . . . . ?
C10 N3 C9 C8 -1.2(3) . . . . ?
C11 N3 C9 C8 -177.7(3) . . . . ?
C7 C8 C9 O1 0.0(6) . . . . ?
N2 C8 C9 O1 -179.8(3) . . . . ?
C7 C8 C9 N3 -179.1(3) . . . . ?
N2 C8 C9 N3 1.1(3) . . . . ?
C8 N2 C10 N3 -0.1(4) . . . . ?
C8 N2 C10 S1 178.6(2) . . . . ?
C9 N3 C10 N2 0.9(4) . . . . ?
C11 N3 C10 N2 177.5(3) . . . . ?
C9 N3 C10 S1 -178.0(2) . . . . ?
C11 N3 C10 S1 -1.4(4) . . . . ?
C17 S1 C10 N2 -0.2(3) . . . . ?
C17 S1 C10 N3 178.5(3) . . . . ?
C10 N3 C11 C16 76.8(4) . . . . ?
C9 N3 C11 C16 -107.2(4) . . . . ?
C10 N3 C11 C12 -103.7(4) . . . . ?
C9 N3 C11 C12 72.3(4) . . . . ?
C16 C11 C12 C13 -2.6(5) . . . . ?
N3 C11 C12 C13 177.9(3) . . . . ?
C11 C12 C13 C14 0.2(5) . . . . ?
C12 C13 C14 C15 1.9(6) . . . . ?
C12 C13 C14 F1 -177.5(3) . . . . ?
F1 C14 C15 C16 178.0(3) . . . . ?
C13 C14 C15 C16 -1.4(6) . . . . ?
C12 C11 C16 C15 3.1(5) . . . . ?
N3 C11 C16 C15 -177.5(3) . . . . ?
C14 C15 C16 C11 -1.1(5) . . . . ?
